data_4303584
loop_
_publ_author_name
'Kuppuswamy Arumugam'
'Mohamed C. Shaw'
'P. Chandrasekaran'
'Dino Villagr\'an'
'Thomas G. Gray'
'Joel T. Mague'
'James P. Donahue'

_publ_contact_author 'James P. Donahue'
_publ_contact_author_address
;
   James P. Donahue
   Department of Chemistry
   Tulane University
   Percival Stern Hall, Room 2015
   6400 Freret Street
   New Orleans, Louisiana 70118-5698
;
_publ_contact_author_email donahue@tulane.edu
_publ_section_title
;
Synthesis, Structures, and Properties of 1,2,4,5-Benzenetetrathiolate
Linked Group 10 Metal Complexes
;
_journal_name_full 'Inorganic Chemistry'
_journal_page_first 10591
_journal_page_last 10607
_journal_paper_doi 10.1021/ic901257s
_journal_volume 48
_journal_year 2009
_chemical_formula_sum 'C74 H56 Cl4 Ni2 P4 S8'
_chemical_formula_weight 1584.77
_chemical_name_systematic
; 
 ? 
;
_space_group_IT_number 14
_symmetry_cell_setting monoclinic
_symmetry_space_group_name_Hall '-P 2yn'
_symmetry_space_group_name_H-M 'P 1 21/n 1'
_atom_sites_solution_hydrogens geom
_atom_sites_solution_primary direct
_atom_sites_solution_secondary difmap
_audit_creation_method SHELXL-97
_cell_angle_alpha 90.00
_cell_angle_beta 101.627(12)
_cell_angle_gamma 90.00
_cell_formula_units_Z 2
_cell_length_a 16.301(9)
_cell_length_b 14.319(8)
_cell_length_c 18.357(11)
_cell_measurement_reflns_used 5695
_cell_measurement_temperature 100(2)
_cell_measurement_theta_max 25.0045
_cell_measurement_theta_min 2.263
_cell_volume 4197(4)
_computing_cell_refinement 'Bruker SMART (Bruker-AXS, 2000)'
_computing_data_collection 'Bruker SMART (Bruker-AXS, 2000)'
_computing_data_reduction 'Bruker SAINT+ (Bruker-AXS, 2004)'
_computing_molecular_graphics 'Bruker SHELXTL (Bruker-AXS, 2000a)'
_computing_publication_material 'Bruker SHELXTL (Bruker-AXS, 2000a)'
_computing_structure_refinement 'SHELXL-97 (Sheldrick, 1997)'
_computing_structure_solution 'SHELXS-97 (Sheldrick, 1990)'
_diffrn_ambient_temperature 100(2)
_diffrn_measured_fraction_theta_full 0.994
_diffrn_measured_fraction_theta_max 0.994
_diffrn_measurement_device_type 'Bruker APEX-II CCD'
_diffrn_measurement_method '\f and \w scans'
_diffrn_radiation_monochromator graphite
_diffrn_radiation_source 'fine-focus sealed tube'
_diffrn_radiation_type MoK\a
_diffrn_radiation_wavelength 0.71073
_diffrn_reflns_av_R_equivalents 0.1004
_diffrn_reflns_av_sigmaI/netI 0.1037
_diffrn_reflns_limit_h_max 19
_diffrn_reflns_limit_h_min -19
_diffrn_reflns_limit_k_max 17
_diffrn_reflns_limit_k_min -17
_diffrn_reflns_limit_l_max 21
_diffrn_reflns_limit_l_min -21
_diffrn_reflns_number 30712
_diffrn_reflns_theta_full 25.10
_diffrn_reflns_theta_max 25.10
_diffrn_reflns_theta_min 1.53
_exptl_absorpt_coefficient_mu 0.888
_exptl_absorpt_correction_T_max 0.9204
_exptl_absorpt_correction_T_min 0.8473
_exptl_absorpt_correction_type multi-scan
_exptl_absorpt_process_details 'SADABS (Sheldrick, 2008a)'
_exptl_crystal_colour orange
_exptl_crystal_density_diffrn 1.254
_exptl_crystal_density_method 'not measured'
_exptl_crystal_description column
_exptl_crystal_F_000 1624
_exptl_crystal_size_max 0.19
_exptl_crystal_size_mid 0.10
_exptl_crystal_size_min 0.10
_platon_squeeze_details ' '
_refine_diff_density_max 0.775
_refine_diff_density_min -0.734
_refine_diff_density_rms 0.112
_refine_ls_extinction_method none
_refine_ls_goodness_of_fit_ref 1.005
_refine_ls_hydrogen_treatment constr
_refine_ls_matrix_type full
_refine_ls_number_parameters 254
_refine_ls_number_reflns 7435
_refine_ls_number_restraints 0
_refine_ls_restrained_S_all 1.005
_refine_ls_R_factor_all 0.1277
_refine_ls_R_factor_gt 0.0818
_refine_ls_shift/su_max 0.000
_refine_ls_shift/su_mean 0.000
_refine_ls_structure_factor_coef Fsqd
_refine_ls_weighting_details 'calc w=1/[\s^2^(Fo^2^)+(0.1192P)^2^+0.0000P] where P=(Fo^2^+2Fc^2^)/3'
_refine_ls_weighting_scheme calc
_refine_ls_wR_factor_gt 0.1984
_refine_ls_wR_factor_ref 0.2196
_reflns_number_gt 4595
_reflns_number_total 7435
_reflns_threshold_expression >2sigma(I)
_cod_data_source_file ic901257s_si_001_19.cif
_cod_data_source_block jpd258
_cod_depositor_comments
;
The following automatic conversions were performed:
'_symmetry_cell_setting' value 'Monoclinic' changed to 'monoclinic'
according to '/home/saulius/struct/CIF-dictionaries/cif_core.dic'
dictionary named 'cif_core.dic' version 2.4.1 from 2010-06-29.

Automatic conversion script
Id: cif_fix_enum 1527 2010-12-29 10:47:43Z saulius 
;
_cod_database_code 4303584

loop_
_symmetry_equiv_pos_as_xyz
'x, y, z'
'-x+1/2, y+1/2, -z+1/2'
'-x, -y, -z'
'x-1/2, -y-1/2, z-1/2'

loop_
_atom_site_label
_atom_site_type_symbol
_atom_site_fract_x
_atom_site_fract_y
_atom_site_fract_z
_atom_site_U_iso_or_equiv
_atom_site_adp_type
_atom_site_occupancy
_atom_site_symmetry_multiplicity
_atom_site_calc_flag
_atom_site_refinement_flags
_atom_site_disorder_assembly
_atom_site_disorder_group
Ni1 Ni 0.28529(5) -0.57815(6) -0.42886(4) 0.0321(3) Uani 1 1 d . A .
S1 S 0.33486(12) -0.69330(12) -0.35908(9) 0.0398(5) Uani 1 1 d . A .
P1 P 0.29862(11) -0.48564(12) -0.33415(9) 0.0308(4) Uani 1 1 d . . .
S2 S 0.28195(13) -0.65722(12) -0.52899(9) 0.0451(5) Uani 1 1 d . . .
P2 P 0.23376(11) -0.45834(11) -0.49282(9) 0.0273(4) Uani 1 1 d . . .
S3 S 0.46336(12) -1.03308(11) -0.40817(9) 0.0386(5) Uani 1 1 d . . .
S4 S 0.41207(12) -0.99028(12) -0.59065(9) 0.0391(5) Uani 1 1 d . . .
C1 C 0.3530(4) -0.7802(4) -0.4213(3) 0.0312(15) Uani 1 1 d . . .
C2 C 0.3315(4) -0.7625(4) -0.4973(3) 0.0330(16) Uani 1 1 d . A .
C3 C 0.4132(4) -0.9299(4) -0.4453(4) 0.0327(15) Uani 1 1 d . . .
C4 C 0.3904(4) -0.9126(4) -0.5221(4) 0.0332(15) Uani 1 1 d . A .
C5 C 0.3933(4) -0.8636(4) -0.3966(3) 0.0334(15) Uani 1 1 d . A .
H5 H 0.4076 -0.8754 -0.3447 0.040 Uiso 1 1 calc R . .
C6 C 0.3497(4) -0.8290(4) -0.5480(4) 0.0365(16) Uani 1 1 d . . .
H6 H 0.3344 -0.8174 -0.6000 0.044 Uiso 1 1 calc R A .
C7A C 0.2756(8) -0.5310(8) -0.2476(4) 0.0300(19) Uiso 0.464(15) 1 d PG A 1
C8A C 0.3271(8) -0.5045(7) -0.1809(5) 0.033(2) Uiso 0.464(15) 1 d PG A 1
H8A H 0.3751 -0.4671 -0.1812 0.039 Uiso 0.464(15) 1 calc PR A 1
C9A C 0.3082(10) -0.5328(8) -0.1137(4) 0.048(3) Uiso 0.464(15) 1 d PG A 1
H9A H 0.3434 -0.5147 -0.0682 0.058 Uiso 0.464(15) 1 calc PR A 1
C10A C 0.2379(10) -0.5876(8) -0.1133(5) 0.046(3) Uiso 0.464(15) 1 d PG A 1
H10A H 0.2250 -0.6069 -0.0673 0.056 Uiso 0.464(15) 1 calc PR A 1
C11A C 0.1865(8) -0.6141(9) -0.1800(7) 0.049(3) Uiso 0.464(15) 1 d PG A 1
H11A H 0.1385 -0.6515 -0.1796 0.059 Uiso 0.464(15) 1 calc PR A 1
C12A C 0.2054(8) -0.5858(9) -0.2471(5) 0.042(2) Uiso 0.464(15) 1 d PG A 1
H12A H 0.1702 -0.6039 -0.2927 0.050 Uiso 0.464(15) 1 calc PR A 1
C7B C 0.2975(6) -0.5262(7) -0.2415(4) 0.0300(19) Uiso 0.536(15) 1 d PG A 2
C8B C 0.3597(7) -0.5062(6) -0.1797(5) 0.033(2) Uiso 0.536(15) 1 d PG A 2
H8B H 0.4093 -0.4750 -0.1857 0.039 Uiso 0.536(15) 1 calc PR A 2
C9B C 0.3493(8) -0.5319(7) -0.1091(4) 0.048(3) Uiso 0.536(15) 1 d PG A 2
H9B H 0.3918 -0.5183 -0.0669 0.058 Uiso 0.536(15) 1 calc PR A 2
C10B C 0.2766(9) -0.5776(7) -0.1003(4) 0.046(3) Uiso 0.536(15) 1 d PG A 2
H10B H 0.2695 -0.5951 -0.0520 0.056 Uiso 0.536(15) 1 calc PR A 2
C11B C 0.2145(7) -0.5975(8) -0.1621(6) 0.049(3) Uiso 0.536(15) 1 d PG A 2
H11B H 0.1648 -0.6287 -0.1560 0.059 Uiso 0.536(15) 1 calc PR A 2
C12B C 0.2249(6) -0.5718(8) -0.2326(5) 0.042(2) Uiso 0.536(15) 1 d PG A 2
H12B H 0.1824 -0.5855 -0.2749 0.050 Uiso 0.536(15) 1 calc PR A 2
C13A C 0.3949(5) -0.4157(6) -0.3220(5) 0.037(2) Uiso 0.594(7) 1 d PG A 3
C14A C 0.4026(5) -0.3282(6) -0.2885(5) 0.053(3) Uiso 0.594(7) 1 d PG A 3
H14A H 0.3564 -0.3015 -0.2716 0.063 Uiso 0.594(7) 1 calc PR A 3
C15A C 0.4778(6) -0.2797(6) -0.2798(6) 0.074(4) Uiso 0.594(7) 1 d PG A 3
H15A H 0.4830 -0.2199 -0.2569 0.088 Uiso 0.594(7) 1 calc PR A 3
C16A C 0.5453(5) -0.3187(8) -0.3045(7) 0.098(5) Uiso 0.594(7) 1 d PG A 3
H16A H 0.5967 -0.2856 -0.2985 0.118 Uiso 0.594(7) 1 calc PR A 3
C17A C 0.5377(5) -0.4063(9) -0.3379(7) 0.131(7) Uiso 0.594(7) 1 d PG A 3
H17A H 0.5838 -0.4329 -0.3548 0.158 Uiso 0.594(7) 1 calc PR A 3
C18A C 0.4624(7) -0.4547(6) -0.3467(6) 0.084(4) Uiso 0.594(7) 1 d PG A 3
H18A H 0.4572 -0.5145 -0.3695 0.101 Uiso 0.594(7) 1 calc PR A 3
C13B C 0.40214(11) -0.44048(16) -0.31253(8) 0.037(2) Uiso 0.406(7) 1 d PG A 4
C14B C 0.40627(10) -0.34656(17) -0.33057(7) 0.053(3) Uiso 0.406(7) 1 d PG A 4
H14B H 0.3575 -0.3087 -0.3366 0.063 Uiso 0.406(7) 1 calc PR A 4
C15B C 0.48176(11) -0.3080(2) -0.33982(8) 0.074(4) Uiso 0.406(7) 1 d PG A 4
H15B H 0.4846 -0.2438 -0.3522 0.088 Uiso 0.406(7) 1 calc PR A 4
C16B C 0.55312(10) -0.3634(3) -0.33101(8) 0.098(5) Uiso 0.406(7) 1 d PG A 4
H16B H 0.6047 -0.3370 -0.3373 0.118 Uiso 0.406(7) 1 calc PR A 4
C17B C 0.54899(11) -0.4573(3) -0.31296(9) 0.131(7) Uiso 0.406(7) 1 d PG A 4
H17B H 0.5978 -0.4951 -0.3069 0.158 Uiso 0.406(7) 1 calc PR A 4
C18B C 0.47350(13) -0.4959(2) -0.30372(9) 0.084(4) Uiso 0.406(7) 1 d PG A 4
H18B H 0.4707 -0.5600 -0.2914 0.101 Uiso 0.406(7) 1 calc PR A 4
C19 C 0.31329(12) -0.38263(18) -0.51889(7) 0.0380(16) Uiso 1 1 d G A .
C20A C 0.29653(14) -0.28918(18) -0.53266(8) 0.053(3) Uiso 0.731(8) 1 d PG A 1
H20A H 0.2415 -0.2653 -0.5362 0.063 Uiso 0.731(8) 1 calc PR A 1
C21A C 0.36687(17) -0.2264(2) -0.54186(8) 0.065(3) Uiso 0.731(8) 1 d PG A 1
H21A H 0.3605 -0.1605 -0.5406 0.078 Uiso 0.731(8) 1 calc PR A 1
C22A C 0.43168(16) -0.2602(3) -0.55091(8) 0.062(3) Uiso 0.731(8) 1 d PG A 1
H22A H 0.4724 -0.2197 -0.5643 0.074 Uiso 0.731(8) 1 calc PR A 1
C23A C 0.44885(13) -0.3453(3) -0.54376(8) 0.091(4) Uiso 0.731(8) 1 d PG A 1
H23A H 0.5015 -0.3660 -0.5523 0.109 Uiso 0.731(8) 1 calc PR A 1
C24A C 0.38905(12) -0.4176(2) -0.52188(8) 0.056(3) Uiso 0.731(8) 1 d PG A 1
H24A H 0.4040 -0.4810 -0.5114 0.068 Uiso 0.731(8) 1 calc PR A 1
C20B C 0.32125(14) -0.29375(18) -0.50567(7) 0.053(3) Uiso 0.269(8) 1 d PG A 2
H20B H 0.2805 -0.2600 -0.4860 0.063 Uiso 0.269(8) 1 calc PR A 2
C21B C 0.39569(16) -0.2474(2) -0.52225(8) 0.065(3) Uiso 0.269(8) 1 d PG A 2
H21B H 0.3936 -0.1811 -0.5216 0.078 Uiso 0.269(8) 1 calc PR A 2
C22B C 0.45885(15) -0.2794(3) -0.53652(8) 0.062(3) Uiso 0.269(8) 1 d PG A 2
H22B H 0.5122 -0.2500 -0.5279 0.074 Uiso 0.269(8) 1 calc PR A 2
C23B C 0.43847(12) -0.3722(3) -0.56969(8) 0.091(4) Uiso 0.269(8) 1 d PG A 2
H23B H 0.4754 -0.3987 -0.5980 0.109 Uiso 0.269(8) 1 calc PR A 2
C24B C 0.36402(12) -0.4261(2) -0.56152(8) 0.056(3) Uiso 0.269(8) 1 d PG A 2
H24B H 0.3515 -0.4859 -0.5835 0.068 Uiso 0.269(8) 1 calc PR A 2
C25 C 0.15362(12) -0.47247(13) -0.57574(8) 0.0276(14) Uani 1 1 d G A .
C26 C 0.16327(12) -0.44046(15) -0.64370(8) 0.0430(18) Uani 1 1 d G . .
H26 H 0.2126 -0.4083 -0.6493 0.052 Uiso 1 1 calc R A .
C27 C 0.09586(13) -0.45724(15) -0.70687(8) 0.062(2) Uani 1 1 d G A .
H27 H 0.1035 -0.4391 -0.7549 0.075 Uiso 1 1 calc R . .
C28 C 0.02705(13) -0.49504(15) -0.70106(8) 0.054(2) Uani 1 1 d G . .
H28 H -0.0171 -0.5007 -0.7434 0.065 Uiso 1 1 calc R A .
C29 C 0.01639(14) -0.52960(16) -0.62898(8) 0.057(2) Uani 1 1 d G A .
H29 H -0.0351 -0.5575 -0.6241 0.069 Uiso 1 1 calc R . .
C30 C 0.07996(14) -0.52214(14) -0.56839(8) 0.0466(19) Uani 1 1 d G . .
H30 H 0.0753 -0.5495 -0.5222 0.056 Uiso 1 1 calc R A .
C31 C 0.22001(10) -0.39575(12) -0.35665(8) 0.0281(14) Uani 1 1 d G A .
C32 C 0.18572(11) -0.38289(12) -0.43241(8) 0.0283(14) Uani 1 1 d G A .
C33 C 0.12518(12) -0.31800(14) -0.45642(8) 0.0357(16) Uani 1 1 d G . .
H33 H 0.1039 -0.3105 -0.5082 0.043 Uiso 1 1 calc R A .
C34 C 0.09385(13) -0.26202(17) -0.40525(9) 0.0433(18) Uani 1 1 d G A .
H34 H 0.0503 -0.2182 -0.4218 0.052 Uiso 1 1 calc R . .
C35 C 0.12871(12) -0.27247(17) -0.32859(8) 0.0473(19) Uani 1 1 d G . .
H35 H 0.1080 -0.2355 -0.2933 0.057 Uiso 1 1 calc R A .
C36 C 0.19299(10) -0.33620(14) -0.30424(8) 0.0315(15) Uani 1 1 d G A .
H36 H 0.2185 -0.3398 -0.2530 0.038 Uiso 1 1 calc R . .
Cl1A Cl 0.94873(12) -0.2494(2) 0.75242(9) 0.0863(12) Uani 0.714(5) 1 d PG B 1
Cl2A Cl 0.77128(12) -0.2124(2) 0.74494(8) 0.0892(15) Uani 0.714(5) 1 d PG B 1
C37A C 0.85203(12) -0.28939(19) 0.72949(8) 0.102(6) Uani 0.714(5) 1 d PG B 1
H37A H 0.8484 -0.3475 0.7578 0.123 Uiso 0.714(5) 1 calc PR B 1
H37B H 0.8408 -0.3061 0.6761 0.123 Uiso 0.714(5) 1 calc PR B 1
Cl1B Cl 0.94513(12) -0.2129(2) 0.73636(9) 0.0863(12) Uani 0.286(5) 1 d PG B 2
Cl2B Cl 0.76742(12) -0.2622(2) 0.75183(8) 0.0892(15) Uani 0.286(5) 1 d PG B 2
C37B C 0.84741(11) -0.26084(18) 0.68463(8) 0.102(6) Uani 0.286(5) 1 d PG B 2
H37C H 0.8563 -0.3250 0.6676 0.123 Uiso 0.286(5) 1 calc PR B 2
H37D H 0.8257 -0.2218 0.6405 0.123 Uiso 0.286(5) 1 calc PR B 2

loop_
_atom_site_aniso_label
_atom_site_aniso_U_11
_atom_site_aniso_U_22
_atom_site_aniso_U_33
_atom_site_aniso_U_23
_atom_site_aniso_U_13
_atom_site_aniso_U_12
Ni1 0.0457(5) 0.0289(5) 0.0220(4) -0.0005(3) 0.0080(4) 0.0139(4)
S1 0.0620(12) 0.0342(10) 0.0258(9) -0.0003(7) 0.0149(8) 0.0215(9)
P1 0.0384(10) 0.0304(9) 0.0243(9) -0.0015(7) 0.0079(7) 0.0047(8)
S2 0.0743(14) 0.0351(10) 0.0232(9) -0.0025(7) 0.0034(9) 0.0292(9)
P2 0.0389(10) 0.0225(8) 0.0219(8) -0.0022(6) 0.0091(7) 0.0041(7)
S3 0.0622(12) 0.0238(9) 0.0346(9) 0.0073(7) 0.0212(9) 0.0144(8)
S4 0.0557(12) 0.0297(9) 0.0313(9) -0.0053(7) 0.0073(8) 0.0138(8)
C1 0.040(4) 0.035(4) 0.020(3) -0.001(3) 0.010(3) 0.007(3)
C2 0.044(4) 0.023(3) 0.032(4) 0.002(3) 0.007(3) 0.013(3)
C3 0.040(4) 0.025(3) 0.035(4) 0.010(3) 0.012(3) 0.010(3)
C4 0.044(4) 0.027(3) 0.032(4) 0.002(3) 0.014(3) 0.011(3)
C5 0.047(4) 0.034(4) 0.020(3) 0.002(3) 0.011(3) 0.007(3)
C6 0.048(4) 0.036(4) 0.024(3) -0.001(3) 0.004(3) 0.013(3)
C25 0.038(4) 0.022(3) 0.023(3) -0.006(3) 0.007(3) 0.007(3)
C26 0.052(4) 0.052(5) 0.027(4) 0.002(3) 0.012(3) -0.015(4)
C27 0.068(6) 0.088(7) 0.028(4) 0.014(4) 0.004(4) -0.019(5)
C28 0.054(5) 0.067(5) 0.036(4) -0.008(4) -0.001(4) -0.001(4)
C29 0.050(5) 0.072(6) 0.046(5) 0.000(4) 0.003(4) -0.016(4)
C30 0.049(5) 0.061(5) 0.030(4) 0.003(3) 0.008(3) -0.013(4)
C31 0.040(4) 0.020(3) 0.025(3) -0.002(3) 0.008(3) 0.001(3)
C32 0.035(4) 0.021(3) 0.030(3) -0.004(3) 0.010(3) -0.001(3)
C33 0.051(4) 0.027(4) 0.028(3) -0.001(3) 0.006(3) 0.008(3)
C34 0.053(5) 0.037(4) 0.039(4) -0.001(3) 0.007(4) 0.012(4)
C35 0.063(5) 0.041(4) 0.040(4) -0.014(3) 0.014(4) 0.012(4)
C36 0.036(4) 0.032(4) 0.026(3) -0.005(3) 0.006(3) 0.002(3)
Cl1A 0.0636(17) 0.096(3) 0.101(3) 0.001(2) 0.0204(17) -0.0015(19)
Cl2A 0.0674(18) 0.137(4) 0.0601(17) -0.022(2) 0.0053(14) 0.017(2)
C37A 0.108(10) 0.108(11) 0.066(10) -0.044(9) -0.043(9) 0.061(9)
Cl1B 0.0636(17) 0.096(3) 0.101(3) 0.001(2) 0.0204(17) -0.0015(19)
Cl2B 0.0674(18) 0.137(4) 0.0601(17) -0.022(2) 0.0053(14) 0.017(2)
C37B 0.108(10) 0.108(11) 0.066(10) -0.044(9) -0.043(9) 0.061(9)

loop_
_atom_type_symbol
_atom_type_description
_atom_type_scat_dispersion_real
_atom_type_scat_dispersion_imag
_atom_type_scat_source
C C 0.0033 0.0016 'International Tables Vol C Tables 4.2.6.8 and 6.1.1.4'
H H 0.0000 0.0000 'International Tables Vol C Tables 4.2.6.8 and 6.1.1.4'
P P 0.1023 0.0942 'International Tables Vol C Tables 4.2.6.8 and 6.1.1.4'
S S 0.1246 0.1234 'International Tables Vol C Tables 4.2.6.8 and 6.1.1.4'
Cl Cl 0.1484 0.1585 'International Tables Vol C Tables 4.2.6.8 and 6.1.1.4'
Ni Ni 0.3393 1.1124 'International Tables Vol C Tables 4.2.6.8 and 6.1.1.4'

loop_
_geom_angle_atom_site_label_1
_geom_angle_atom_site_label_2
_geom_angle_atom_site_label_3
_geom_angle
_geom_angle_site_symmetry_1
_geom_angle_site_symmetry_3
_geom_angle_publ_flag
S1 Ni1 S2 92.71(8) . . ?
S1 Ni1 P2 176.41(7) . . ?
S2 Ni1 P2 90.77(8) . . ?
S1 Ni1 P1 91.49(8) . . ?
S2 Ni1 P1 172.48(9) . . ?
P2 Ni1 P1 85.14(8) . . ?
C1 S1 Ni1 104.4(2) . . ?
C13B P1 C7B 95.5(3) . . ?
C13B P1 C31 112.99(13) . . ?
C7B P1 C31 107.7(4) . . ?
C13B P1 C7A 106.7(4) . . ?
C31 P1 C7A 101.1(4) . . ?
C7B P1 C13A 103.4(4) . . ?
C31 P1 C13A 100.9(3) . . ?
C7A P1 C13A 114.1(5) . . ?
C13B P1 Ni1 109.87(10) . . ?
C7B P1 Ni1 122.9(4) . . ?
C31 P1 Ni1 107.54(10) . . ?
C7A P1 Ni1 118.5(4) . . ?
C13A P1 Ni1 112.2(3) . . ?
C2 S2 Ni1 103.8(2) . . ?
C25 P2 C19 106.07(12) . . ?
C25 P2 C32 104.55(13) . . ?
C19 P2 C32 102.77(12) . . ?
C25 P2 Ni1 120.47(11) . . ?
C19 P2 Ni1 113.36(12) . . ?
C32 P2 Ni1 107.89(10) . . ?
C3 S3 S4 104.0(2) . 3_634 ?
C4 S4 S3 104.1(2) . 3_634 ?
C2 C1 C5 119.3(6) . . ?
C2 C1 S1 118.8(5) . . ?
C5 C1 S1 121.8(5) . . ?
C1 C2 C6 119.8(6) . . ?
C1 C2 S2 119.7(5) . . ?
C6 C2 S2 120.5(5) . . ?
C5 C3 C4 118.5(6) . . ?
C5 C3 S3 118.5(5) . . ?
C4 C3 S3 123.0(5) . . ?
C6 C4 C3 120.1(6) . . ?
C6 C4 S4 116.3(5) . . ?
C3 C4 S4 123.6(5) . . ?
C3 C5 C1 122.3(6) . . ?
C4 C6 C2 120.1(6) . . ?
C8A C7A C12A 120.0 . . ?
C8A C7A P1 118.5(6) . . ?
C12A C7A P1 121.4(6) . . ?
C9A C8A C7A 120.0 . . ?
C8A C9A C10A 120.0 . . ?
C9A C10A C11A 120.0 . . ?
C12A C11A C10A 120.0 . . ?
C11A C12A C7A 120.0 . . ?
C8B C7B C12B 120.0 . . ?
C8B C7B P1 124.0(5) . . ?
C12B C7B P1 115.6(5) . . ?
C9B C8B C7B 120.0 . . ?
C10B C9B C8B 120.0 . . ?
C9B C10B C11B 120.0 . . ?
C12B C11B C10B 120.0 . . ?
C11B C12B C7B 120.0 . . ?
C14A C13A C18A 120.0 . . ?
C14A C13A P1 122.9(5) . . ?
C18A C13A P1 117.0(5) . . ?
C15A C14A C13A 120.0 . . ?
C14A C15A C16A 120.0 . . ?
C17A C16A C15A 120.0 . . ?
C18A C17A C16A 120.0 . . ?
C17A C18A C13A 120.0 . . ?
C14B C13B C18B 120.0 . . ?
C14B C13B P1 112.86(8) . . ?
C18B C13B P1 123.62(8) . . ?
C15B C14B C13B 120.0 . . ?
C16B C15B C14B 120.0 . . ?
C15B C16B C17B 120.0 . . ?
C18B C17B C16B 120.0 . . ?
C17B C18B C13B 120.0 . . ?
C20B C19 C24A 108.3 . . ?
C24A C19 C20A 120.2 . . ?
C20B C19 C24B 119.7 . . ?
C20A C19 C24B 116.7 . . ?
C20B C19 P2 125.66(7) . . ?
C24A C19 P2 119.77(8) . . ?
C20A C19 P2 119.95(8) . . ?
C24B C19 P2 114.48(8) . . ?
C19 C20A C21A 118.5 . . ?
C22A C21A C20A 119.3 . . ?
C21A C22A C23A 124.1 . . ?
C22A C23A C24A 123.0 . . ?
C19 C24A C23A 113.5 . . ?
C19 C20B C21B 117.4 . . ?
C22B C21B C20B 130.8 . . ?
C21B C22B C23B 107.6 . . ?
C22B C23B C24B 123.6 . . ?
C19 C24B C23B 114.6 . . ?
C26 C25 C30 120.5 . . ?
C26 C25 P2 122.31(9) . . ?
C30 C25 P2 117.14(9) . . ?
C25 C26 C27 117.8 . . ?
C28 C27 C26 123.0 . . ?
C27 C28 C29 119.4 . . ?
C30 C29 C28 120.3 . . ?
C29 C30 C25 118.6 . . ?
C32 C31 C36 118.5 . . ?
C32 C31 P1 116.32(7) . . ?
C36 C31 P1 125.17(7) . . ?
C33 C32 C31 121.9 . . ?
C33 C32 P2 125.18(8) . . ?
C31 C32 P2 112.89(8) . . ?
C32 C33 C34 120.6 . . ?
C33 C34 C35 118.5 . . ?
C36 C35 C34 120.9 . . ?
C35 C36 C31 119.5 . . ?
Cl1A C37A Cl2A 116.3 . . ?
Cl1B C37B Cl2B 107.4 . . ?

loop_
_geom_bond_atom_site_label_1
_geom_bond_atom_site_label_2
_geom_bond_distance
_geom_bond_site_symmetry_2
_geom_bond_publ_flag
Ni1 S1 2.144(2) . ?
Ni1 S2 2.150(2) . ?
Ni1 P2 2.152(2) . ?
Ni1 P1 2.162(2) . ?
S1 C1 1.754(6) . ?
P1 C13B 1.776(3) . ?
P1 C7B 1.801(6) . ?
P1 C31 1.805(2) . ?
P1 C7A 1.823(8) . ?
P1 C13A 1.837(7) . ?
S2 C2 1.753(6) . ?
P2 C25 1.806(2) . ?
P2 C19 1.826(3) . ?
P2 C32 1.833(2) . ?
S3 C3 1.758(6) . ?
S3 S4 2.062(3) 3_634 ?
S4 C4 1.768(6) . ?
S4 S3 2.062(3) 3_634 ?
C1 C2 1.392(9) . ?
C1 C5 1.393(9) . ?
C2 C6 1.405(9) . ?
C3 C5 1.386(8) . ?
C3 C4 1.406(9) . ?
C4 C6 1.405(8) . ?
C7A C8A 1.3900 . ?
C7A C12A 1.3900 . ?
C8A C9A 1.3900 . ?
C9A C10A 1.3900 . ?
C10A C11A 1.3900 . ?
C11A C12A 1.3900 . ?
C7B C8B 1.3900 . ?
C7B C12B 1.3900 . ?
C8B C9B 1.3900 . ?
C9B C10B 1.3900 . ?
C10B C11B 1.3900 . ?
C11B C12B 1.3900 . ?
C13A C14A 1.3900 . ?
C13A C18A 1.3900 . ?
C14A C15A 1.3900 . ?
C15A C16A 1.3900 . ?
C16A C17A 1.3900 . ?
C17A C18A 1.3900 . ?
C13B C14B 1.3900 . ?
C13B C18B 1.3900 . ?
C14B C15B 1.3900 . ?
C15B C16B 1.3900 . ?
C16B C17B 1.3900 . ?
C17B C18B 1.3900 . ?
C19 C20B 1.2972 . ?
C19 C24A 1.3438 . ?
C19 C20A 1.3789 . ?
C19 C24B 1.3947 . ?
C20A C21A 1.4930 . ?
C21A C22A 1.2035 . ?
C22A C23A 1.2515 . ?
C23A C24A 1.5296 . ?
C20B C21B 1.4677 . ?
C21B C22B 1.2028 . ?
C22B C23B 1.4713 . ?
C23B C24B 1.4718 . ?
C25 C26 1.3676 . ?
C25 C30 1.4252 . ?
C26 C27 1.4478 . ?
C27 C28 1.2692 . ?
C28 C29 1.4555 . ?
C29 C30 1.3630 . ?
C31 C32 1.4025 . ?
C31 C36 1.4204 . ?
C32 C33 1.3624 . ?
C33 C34 1.4068 . ?
C34 C35 1.4154 . ?
C35 C36 1.3935 . ?
Cl1A C37A 1.6501 . ?
Cl2A C37A 1.7825 . ?
Cl1B C37B 1.8166 . ?
Cl2B C37B 1.9674 . ?

loop_
_platon_squeeze_void_nr
_platon_squeeze_void_average_x
_platon_squeeze_void_average_y
_platon_squeeze_void_average_z
_platon_squeeze_void_volume
_platon_squeeze_void_count_electrons
_platon_squeeze_void_content
1 0.000 0.000 0.500 383 177 ' '
2 0.500 0.500 0.000 383 177 ' '
